data_4510491
loop_
_publ_author_name
'Ghosh, Soumavo'
'Ida, Yumi'
'Ishida, Takayuki'
'Ghosh, Ashutosh'

_publ_section_title
;
 Linker Stoichiometry-Controlled Stepwise Supramolecular Growth of a
 Flexible Cu2Tb Single Molecule Magnet from Monomer to Dimer to
 One-Dimensional Chain
;
_journal_issue 5
_journal_name_full 'Crystal Growth &amp; Design'
_journal_page_first 2588
_journal_paper_doi 10.1021/cg500290m
_journal_volume 14
_journal_year 2014
_chemical_formula_moiety 'C78 H76 Cu4 N16 O28 Tb2, 2(C H4 O), 4(H2 O)'
_chemical_formula_sum 'C80 H92 Cu4 N16 O34 Tb2'
_chemical_formula_weight 2393.76
_chemical_name_systematic
;
 ?
;
_space_group_IT_number 2
_symmetry_cell_setting triclinic
_symmetry_space_group_name_Hall '-P 1'
_symmetry_space_group_name_H-M 'P -1'
_atom_sites_solution_hydrogens geom
_atom_sites_solution_primary direct
_atom_sites_solution_secondary difmap
_audit_creation_method SHELXL-97
_cell_angle_alpha 77.979(5)
_cell_angle_beta 85.861(5)
_cell_angle_gamma 82.682(5)
_cell_formula_units_Z 1
_cell_length_a 10.601(5)
_cell_length_b 14.724(5)
_cell_length_c 16.269(5)
_cell_measurement_temperature 293(2)
_cell_measurement_theta_max 25.14
_cell_measurement_theta_min 1.28
_cell_volume 2460.8(16)
_computing_cell_refinement 'Bruker SMART APEX2'
_computing_data_collection 'Bruker SMART APEX2'
_computing_data_reduction 'Bruker SAINT'
_computing_molecular_graphics 'Ortep-3 for Windows (Farrugia, 1997)'
_computing_publication_material 'WINGX V1.80.03'
_computing_structure_refinement 'SHELXL-97 (Sheldrick, 1997)'
_computing_structure_solution 'SHELXS-97 (Sheldrick, 1990)'
_diffrn_ambient_temperature 293(2)
_diffrn_measured_fraction_theta_full 0.976
_diffrn_measured_fraction_theta_max 0.976
_diffrn_measurement_device_type 'CCD area detector'
_diffrn_measurement_method 'phi and omega scans'
_diffrn_radiation_monochromator graphite
_diffrn_radiation_source 'fine-focus sealed tube'
_diffrn_radiation_type MoK\a
_diffrn_radiation_wavelength 0.71073
_diffrn_reflns_av_R_equivalents 0.0531
_diffrn_reflns_av_sigmaI/netI 0.0537
_diffrn_reflns_limit_h_max 12
_diffrn_reflns_limit_h_min -12
_diffrn_reflns_limit_k_max 17
_diffrn_reflns_limit_k_min -16
_diffrn_reflns_limit_l_max 19
_diffrn_reflns_limit_l_min -19
_diffrn_reflns_number 26764
_diffrn_reflns_theta_full 25.14
_diffrn_reflns_theta_max 25.14
_diffrn_reflns_theta_min 1.28
_exptl_absorpt_coefficient_mu 2.353
_exptl_absorpt_correction_T_max 0.9547
_exptl_absorpt_correction_T_min 0.9122
_exptl_absorpt_correction_type empirical
_exptl_absorpt_process_details sadabs
_exptl_crystal_colour green
_exptl_crystal_density_diffrn 1.610
_exptl_crystal_density_method 'not measured'
_exptl_crystal_description block
_exptl_crystal_F_000 1194
_exptl_crystal_size_max 0.04
_exptl_crystal_size_mid 0.03
_exptl_crystal_size_min 0.02
_refine_diff_density_max 4.405
_refine_diff_density_min -2.556
_refine_diff_density_rms 0.226
_refine_ls_extinction_method none
_refine_ls_goodness_of_fit_ref 1.062
_refine_ls_hydrogen_treatment mixed
_refine_ls_matrix_type full
_refine_ls_number_parameters 627
_refine_ls_number_reflns 8593
_refine_ls_number_restraints 0
_refine_ls_restrained_S_all 1.062
_refine_ls_R_factor_all 0.0817
_refine_ls_R_factor_gt 0.0694
_refine_ls_shift/su_max 0.002
_refine_ls_shift/su_mean 0.000
_refine_ls_structure_factor_coef Fsqd
_refine_ls_weighting_details 'calc w=1/[\s^2^(Fo^2^)+(0.1593P)^2^+1.8618P] where P=(Fo^2^+2Fc^2^)/3'
_refine_ls_weighting_scheme calc
_refine_ls_wR_factor_gt 0.1884
_refine_ls_wR_factor_ref 0.2095
_reflns_number_gt 7178
_reflns_number_total 8593
_reflns_threshold_expression >2sigma(I)
_cod_data_source_file cg500290m_si_002.cif
_cod_data_source_block 2
_cod_depositor_comments
;
The following automatic conversions were performed:

'_symmetry_cell_setting' value 'Triclinic' changed to 'triclinic'
according to
/usr/data/users/saulius/crontab/automatic-downloads/rss-feeds/ACS/lib/dictionaries/cif_core.dic
dictionary named 'cif_core.dic' version 2.4.2 from 2011-04-26.

Automatic conversion script
Id: cif_fix_values 2281 2013-09-26 08:29:07Z andrius 

 Adding full bibliography for 4510490--4510492.cif.
;
_cod_original_sg_symbol_H-M 'P - 1'
_cod_database_code 4510491

loop_
_symmetry_equiv_pos_as_xyz
'x, y, z'
'-x, -y, -z'

loop_
_atom_site_label
_atom_site_type_symbol
_atom_site_fract_x
_atom_site_fract_y
_atom_site_fract_z
_atom_site_U_iso_or_equiv
_atom_site_adp_type
_atom_site_occupancy
_atom_site_symmetry_multiplicity
_atom_site_calc_flag
_atom_site_refinement_flags
Tb1 Tb 0.53449(3) 0.32855(2) 0.805284(19) 0.03203(17) Uani 1 1 d .
Cu2 Cu 0.32264(8) 0.18097(6) 0.78735(6) 0.0369(2) Uani 1 1 d .
Cu1 Cu 0.24571(8) 0.45218(6) 0.78723(6) 0.0383(3) Uani 1 1 d .
N7 N 0.7269(6) 0.3420(5) 0.6654(4) 0.0462(16) Uani 1 1 d .
O4 O 0.4984(5) 0.1706(3) 0.8199(3) 0.0401(12) Uani 1 1 d .
O1 O 0.3346(5) 0.3576(4) 0.8756(3) 0.0398(12) Uani 1 1 d .
O11 O 0.7523(5) 0.2716(4) 0.8491(3) 0.0476(13) Uani 1 1 d .
O14 O 0.5886(6) 0.4333(4) 0.8855(3) 0.0438(13) Uani 1 1 d .
H2W H 0.6583 0.4143 0.9052 0.066 Uiso 1 1 calc R
O8 O 0.6887(6) 0.4083(4) 0.7003(4) 0.0530(14) Uani 1 1 d .
O13 O 0.6125(6) 0.2302(4) 0.9472(3) 0.0488(13) Uani 1 1 d .
O10 O 0.6673(6) 0.2720(5) 0.6844(4) 0.0604(16) Uani 1 1 d .
O2 O 0.4204(4) 0.4775(3) 0.7496(3) 0.0355(11) Uani 1 1 d .
O3 O 0.3720(5) 0.2989(3) 0.7186(3) 0.0377(11) Uani 1 1 d .
O7 O 0.3969(6) 0.5667(5) 0.9224(5) 0.0691(19) Uani 1 1 d .
N5 N 0.3887(6) 0.0994(5) 0.6776(4) 0.0470(16) Uani 1 1 d .
N4 N 0.2862(6) 0.0796(5) 0.8833(4) 0.0485(16) Uani 1 1 d .
O5 O 0.2114(6) 0.5737(5) 0.8712(4) 0.0628(17) Uani 1 1 d .
O9 O 0.8184(6) 0.3441(6) 0.6148(5) 0.074(2) Uani 1 1 d .
N6 N 0.2774(6) 0.5797(5) 0.9295(4) 0.0456(16) Uani 1 1 d .
C34 C 0.5638(7) 0.0857(5) 0.8413(5) 0.0414(17) Uani 1 1 d .
O6 O 0.2320(6) 0.6027(6) 0.9934(5) 0.076(2) Uani 1 1 d .
C6 C 0.1593(7) 0.3598(6) 0.9765(5) 0.0467(19) Uani 1 1 d .
O12 O 0.8118(7) 0.1825(5) 0.9679(4) 0.078(2) Uani 1 1 d .
N2 N 0.1777(6) 0.5376(5) 0.6837(4) 0.0488(17) Uani 1 1 d .
C1 C 0.2895(7) 0.3496(5) 0.9561(5) 0.0365(16) Uani 1 1 d .
C19 C 0.4016(9) 0.3891(6) 0.5822(5) 0.052(2) Uani 1 1 d .
H19 H 0.4813 0.4003 0.5954 0.063 Uiso 1 1 calc R
C39 C 0.4998(8) 0.1143(6) 0.6372(6) 0.051(2) Uani 1 1 d .
H39 H 0.5501 0.1518 0.6568 0.061 Uiso 1 1 calc R
N1 N 0.0795(6) 0.4135(5) 0.8361(4) 0.0482(16) Uani 1 1 d .
N3 N 0.1475(6) 0.2107(5) 0.7497(4) 0.0450(15) Uani 1 1 d .
N8 N 0.7281(7) 0.2267(5) 0.9243(4) 0.0451(16) Uani 1 1 d .
C2 C 0.3745(7) 0.3331(6) 1.0218(5) 0.0426(17) Uani 1 1 d .
H2 H 0.4618 0.3289 1.0094 0.051 Uiso 1 1 calc R
C36 C 0.3642(11) 0.0044(8) 0.5792(7) 0.067(3) Uani 1 1 d .
H36 H 0.3134 -0.0346 0.5620 0.081 Uiso 1 1 calc R
C33 C 0.6927(9) 0.0720(6) 0.8203(7) 0.058(2) Uani 1 1 d .
H33 H 0.7335 0.1224 0.7914 0.069 Uiso 1 1 calc R
C17 C 0.4483(7) 0.5613(5) 0.7112(5) 0.0396(16) Uani 1 1 d .
C37 C 0.4771(8) 0.0198(5) 0.5364(5) 0.0421(17) Uani 1 1 d .
C18 C 0.3294(7) 0.3322(5) 0.6420(5) 0.0420(17) Uani 1 1 d .
C23 C 0.2122(8) 0.3118(6) 0.6193(5) 0.049(2) Uani 1 1 d .
C38 C 0.5450(8) 0.0778(6) 0.5682(5) 0.0479(19) Uani 1 1 d .
H38 H 0.6230 0.0924 0.5423 0.057 Uiso 1 1 calc R
C12 C 0.3642(9) 0.6227(6) 0.6546(6) 0.059(2) Uani 1 1 d .
C35 C 0.3225(10) 0.0444(8) 0.6472(7) 0.068(3) Uani 1 1 d .
H35 H 0.2437 0.0322 0.6731 0.082 Uiso 1 1 calc R
C32 C 0.7621(9) -0.0150(7) 0.8416(7) 0.064(3) Uani 1 1 d .
H32 H 0.8474 -0.0237 0.8240 0.077 Uiso 1 1 calc R
C9 C -0.0481(9) 0.5271(8) 0.7311(7) 0.067(3) Uani 1 1 d .
H9A H -0.0361 0.5737 0.7632 0.081 Uiso 1 1 calc R
H9B H -0.1330 0.5415 0.7099 0.081 Uiso 1 1 calc R
C7 C 0.0631(8) 0.3827(7) 0.9157(6) 0.053(2) Uani 1 1 d .
H7 H -0.0199 0.3744 0.9358 0.063 Uiso 1 1 calc R
C16 C 0.5653(8) 0.5927(6) 0.7210(5) 0.0459(18) Uani 1 1 d .
H16 H 0.6229 0.5547 0.7575 0.055 Uiso 1 1 calc R
C3 C 0.3295(9) 0.3233(6) 1.1033(5) 0.053(2) Uani 1 1 d .
H3 H 0.3874 0.3123 1.1456 0.063 Uiso 1 1 calc R
C24 C 0.1253(7) 0.2596(6) 0.6766(6) 0.048(2) Uani 1 1 d .
H24 H 0.0436 0.2618 0.6584 0.058 Uiso 1 1 calc R
C26 C 0.0598(8) 0.0803(8) 0.8572(7) 0.069(3) Uani 1 1 d .
H26A H -0.0199 0.0643 0.8863 0.083 Uiso 1 1 calc R
H26B H 0.0871 0.0345 0.8225 0.083 Uiso 1 1 calc R
C25 C 0.0361(8) 0.1756(8) 0.8003(7) 0.067(3) Uani 1 1 d .
H25A H -0.0293 0.1733 0.7623 0.081 Uiso 1 1 calc R
H25B H 0.0026 0.2203 0.8349 0.081 Uiso 1 1 calc R
C20 C 0.3571(10) 0.4284(8) 0.5046(6) 0.067(3) Uani 1 1 d .
H20 H 0.4060 0.4670 0.4661 0.080 Uiso 1 1 calc R
C5 C 0.1142(10) 0.3468(7) 1.0611(6) 0.062(2) Uani 1 1 d .
H5 H 0.0272 0.3498 1.0746 0.075 Uiso 1 1 calc R
C4 C 0.2020(9) 0.3290(7) 1.1252(6) 0.063(3) Uani 1 1 d .
H4 H 0.1738 0.3214 1.1814 0.075 Uiso 1 1 calc R
C29 C 0.5039(9) 0.0091(6) 0.8877(5) 0.051(2) Uani 1 1 d .
C22 C 0.1714(10) 0.3547(8) 0.5376(6) 0.068(3) Uani 1 1 d .
H22 H 0.0936 0.3425 0.5220 0.081 Uiso 1 1 calc R
C15 C 0.5964(10) 0.6783(6) 0.6778(6) 0.061(2) Uani 1 1 d .
H15 H 0.6739 0.6978 0.6857 0.073 Uiso 1 1 calc R
C14 C 0.5118(12) 0.7358(8) 0.6222(7) 0.084(4) Uani 1 1 d .
H14 H 0.5344 0.7926 0.5916 0.100 Uiso 1 1 calc R
C13 C 0.3977(12) 0.7094(8) 0.6125(7) 0.084(4) Uani 1 1 d .
H13 H 0.3404 0.7496 0.5772 0.101 Uiso 1 1 calc R
C28 C 0.3709(9) 0.0149(6) 0.9139(6) 0.056(2) Uani 1 1 d .
H28 H 0.3451 -0.0324 0.9567 0.067 Uiso 1 1 calc R
C21 C 0.2389(11) 0.4113(9) 0.4827(6) 0.078(3) Uani 1 1 d .
H21 H 0.2079 0.4392 0.4303 0.094 Uiso 1 1 calc R
C31 C 0.7041(10) -0.0893(6) 0.8893(7) 0.069(3) Uani 1 1 d .
H31 H 0.7515 -0.1472 0.9058 0.083 Uiso 1 1 calc R
C30 C 0.5793(10) -0.0777(6) 0.9118(7) 0.064(3) Uani 1 1 d .
H30 H 0.5416 -0.1279 0.9441 0.077 Uiso 1 1 calc R
C27 C 0.1546(9) 0.0736(8) 0.9193(7) 0.070(3) Uani 1 1 d .
H27A H 0.1523 0.0146 0.9590 0.084 Uiso 1 1 calc R
H27B H 0.1317 0.1233 0.9503 0.084 Uiso 1 1 calc R
C10 C 0.0493(9) 0.5332(8) 0.6567(6) 0.064(3) Uani 1 1 d .
H10A H 0.0503 0.4789 0.6315 0.077 Uiso 1 1 calc R
H10B H 0.0247 0.5884 0.6145 0.077 Uiso 1 1 calc R
C8 C -0.0380(8) 0.4341(7) 0.7873(6) 0.059(2) Uani 1 1 d .
H8A H -0.0387 0.3868 0.7539 0.071 Uiso 1 1 calc R
H8B H -0.1118 0.4306 0.8262 0.071 Uiso 1 1 calc R
O50 O 0.274(4) 0.8051(18) 0.8106(18) 0.310(18) Uani 1 1 d .
H50 H 0.2694 0.7552 0.8437 0.465 Uiso 1 1 calc R
C50 C 0.139(4) 0.839(3) 0.766(3) 0.27(2) Uani 1 1 d .
H50A H 0.0868 0.7886 0.7777 0.402 Uiso 1 1 calc R
H50B H 0.1543 0.8569 0.7060 0.402 Uiso 1 1 calc R
H50C H 0.0960 0.8914 0.7869 0.402 Uiso 1 1 calc R
C11 C 0.2389(9) 0.6006(7) 0.6428(6) 0.063(2) Uani 1 1 d .
H11 H 0.1973 0.6392 0.5977 0.075 Uiso 1 1 calc R
O60B O 0.902(6) 0.106(5) 0.586(4) 0.30(3) Uiso 0.49 1 d P
O70A O 0.946(6) 0.803(4) 0.603(3) 0.28(2) Uani 0.51 1 d P
O70B O 0.847(6) 0.862(5) 0.638(4) 0.29(3) Uiso 0.49 1 d P
O60A O 0.871(5) 0.140(5) 0.508(5) 0.36(4) Uani 0.51 1 d P
H1W H 0.527(7) 0.466(5) 0.905(5) 0.025(19) Uiso 1 1 d .

loop_
_atom_site_aniso_label
_atom_site_aniso_U_11
_atom_site_aniso_U_22
_atom_site_aniso_U_33
_atom_site_aniso_U_23
_atom_site_aniso_U_13
_atom_site_aniso_U_12
Tb1 0.0301(2) 0.0321(2) 0.0332(2) -0.00424(15) -0.00612(15) -0.00236(15)
Cu2 0.0330(5) 0.0372(5) 0.0396(5) -0.0027(4) -0.0065(4) -0.0063(4)
Cu1 0.0318(5) 0.0419(5) 0.0401(5) -0.0061(4) -0.0099(4) 0.0006(4)
N7 0.041(4) 0.058(4) 0.035(3) -0.004(3) 0.000(3) 0.000(3)
O4 0.035(3) 0.037(3) 0.048(3) -0.004(2) -0.009(2) -0.006(2)
O1 0.035(3) 0.046(3) 0.034(3) -0.001(2) -0.007(2) 0.003(2)
O11 0.042(3) 0.049(3) 0.047(3) -0.001(3) -0.009(2) 0.006(2)
O14 0.042(3) 0.042(3) 0.047(3) -0.008(2) -0.015(2) 0.002(2)
O8 0.058(4) 0.046(3) 0.049(3) -0.003(3) 0.005(3) -0.001(3)
O13 0.051(3) 0.053(3) 0.042(3) -0.008(3) -0.001(3) -0.008(3)
O10 0.057(4) 0.062(4) 0.069(4) -0.022(3) 0.008(3) -0.025(3)
O2 0.033(2) 0.032(2) 0.038(3) 0.003(2) -0.006(2) -0.0004(19)
O3 0.043(3) 0.036(3) 0.036(3) -0.003(2) -0.016(2) -0.008(2)
O7 0.040(3) 0.082(5) 0.096(5) -0.047(4) -0.007(3) 0.001(3)
N5 0.046(4) 0.048(4) 0.051(4) -0.017(3) 0.000(3) -0.008(3)
N4 0.045(4) 0.052(4) 0.046(4) -0.001(3) -0.004(3) -0.012(3)
O5 0.061(4) 0.071(4) 0.063(4) -0.025(3) -0.026(3) 0.003(3)
O9 0.052(4) 0.091(5) 0.073(4) -0.012(4) 0.021(3) -0.001(4)
N6 0.045(4) 0.040(4) 0.053(4) -0.015(3) -0.011(3) 0.003(3)
C34 0.039(4) 0.034(4) 0.053(4) -0.005(3) -0.019(3) -0.007(3)
O6 0.040(3) 0.125(6) 0.076(5) -0.059(5) -0.007(3) 0.012(4)
C6 0.034(4) 0.055(5) 0.050(5) -0.016(4) 0.004(3) 0.002(3)
O12 0.073(4) 0.083(5) 0.063(4) 0.005(4) -0.027(3) 0.024(4)
N2 0.039(3) 0.051(4) 0.051(4) 0.000(3) -0.020(3) 0.007(3)
C1 0.035(4) 0.035(4) 0.039(4) -0.006(3) 0.001(3) -0.002(3)
C19 0.056(5) 0.055(5) 0.044(4) 0.001(4) -0.011(4) -0.016(4)
C39 0.053(5) 0.050(5) 0.060(5) -0.028(4) -0.008(4) -0.010(4)
N1 0.039(3) 0.050(4) 0.056(4) -0.013(3) -0.014(3) 0.001(3)
N3 0.036(3) 0.055(4) 0.045(4) -0.010(3) -0.006(3) -0.007(3)
N8 0.049(4) 0.039(3) 0.046(4) -0.004(3) -0.010(3) 0.001(3)
C2 0.035(4) 0.049(4) 0.043(4) -0.008(3) -0.004(3) -0.003(3)
C36 0.079(7) 0.068(6) 0.068(6) -0.043(5) 0.016(5) -0.019(5)
C33 0.057(5) 0.031(4) 0.084(7) -0.009(4) -0.008(5) -0.002(4)
C17 0.044(4) 0.037(4) 0.036(4) -0.004(3) -0.005(3) -0.003(3)
C37 0.047(4) 0.039(4) 0.040(4) -0.008(3) 0.004(3) -0.008(3)
C18 0.048(4) 0.039(4) 0.038(4) -0.007(3) -0.008(3) 0.000(3)
C23 0.048(5) 0.065(5) 0.036(4) -0.011(4) -0.017(3) 0.001(4)
C38 0.044(4) 0.056(5) 0.048(4) -0.017(4) -0.003(4) -0.008(4)
C12 0.068(6) 0.044(5) 0.058(5) 0.007(4) -0.023(4) 0.002(4)
C35 0.063(6) 0.082(7) 0.069(6) -0.035(5) 0.022(5) -0.025(5)
C32 0.048(5) 0.052(5) 0.093(7) -0.018(5) -0.022(5) 0.009(4)
C9 0.042(5) 0.086(7) 0.079(7) -0.031(6) -0.025(5) 0.012(5)
C7 0.032(4) 0.067(6) 0.059(5) -0.012(4) 0.006(4) -0.011(4)
C16 0.048(4) 0.047(4) 0.043(4) -0.004(4) -0.004(3) -0.009(4)
C3 0.064(5) 0.053(5) 0.041(4) -0.009(4) -0.013(4) 0.002(4)
C24 0.029(4) 0.060(5) 0.059(5) -0.020(4) -0.010(3) 0.001(3)
C26 0.035(4) 0.080(7) 0.092(7) -0.013(6) 0.011(5) -0.015(4)
C25 0.034(4) 0.083(7) 0.081(7) -0.003(5) -0.012(4) -0.009(4)
C20 0.064(6) 0.082(7) 0.050(5) 0.007(5) -0.011(4) -0.019(5)
C5 0.060(6) 0.062(6) 0.061(6) -0.012(5) 0.011(5) 0.004(4)
C4 0.065(6) 0.075(6) 0.040(4) -0.007(4) 0.004(4) 0.011(5)
C29 0.059(5) 0.037(4) 0.053(5) -0.003(4) -0.011(4) -0.002(4)
C22 0.062(6) 0.087(7) 0.053(5) -0.008(5) -0.031(5) -0.001(5)
C15 0.073(6) 0.043(5) 0.063(6) 0.004(4) -0.005(5) -0.015(4)
C14 0.094(8) 0.063(6) 0.083(8) 0.028(6) -0.019(6) -0.031(6)
C13 0.084(8) 0.065(6) 0.086(7) 0.039(6) -0.027(6) -0.016(6)
C28 0.056(5) 0.051(5) 0.058(5) 0.007(4) -0.007(4) -0.019(4)
C21 0.078(7) 0.108(9) 0.040(5) 0.010(5) -0.015(5) -0.013(6)
C31 0.071(7) 0.037(5) 0.098(8) -0.007(5) -0.030(6) 0.005(4)
C30 0.060(6) 0.039(5) 0.088(7) 0.001(5) -0.015(5) -0.006(4)
C27 0.051(5) 0.083(7) 0.066(6) 0.010(5) 0.006(5) -0.016(5)
C10 0.050(5) 0.081(7) 0.057(5) -0.008(5) -0.024(4) 0.004(5)
C8 0.039(4) 0.075(6) 0.063(5) -0.009(5) -0.012(4) -0.005(4)
O50 0.55(6) 0.16(2) 0.23(3) -0.059(18) 0.13(3) -0.14(3)
C50 0.26(4) 0.19(4) 0.36(6) -0.06(4) 0.04(4) -0.04(3)
C11 0.063(6) 0.061(6) 0.058(5) 0.005(5) -0.021(5) 0.003(5)
O70A 0.35(7) 0.25(5) 0.26(5) -0.11(4) -0.02(5) -0.04(5)
O60A 0.20(4) 0.44(10) 0.37(8) 0.10(7) -0.10(5) -0.08(5)

loop_
_atom_type_symbol
_atom_type_description
_atom_type_scat_dispersion_real
_atom_type_scat_dispersion_imag
_atom_type_scat_source
C C 0.0033 0.0016 'International Tables Vol C Tables 4.2.6.8 and 6.1.1.4'
H H 0.0000 0.0000 'International Tables Vol C Tables 4.2.6.8 and 6.1.1.4'
N N 0.0061 0.0033 'International Tables Vol C Tables 4.2.6.8 and 6.1.1.4'
O O 0.0106 0.0060 'International Tables Vol C Tables 4.2.6.8 and 6.1.1.4'
Cu Cu 0.3201 1.2651 'International Tables Vol C Tables 4.2.6.8 and 6.1.1.4'
Tb Tb -0.1723 4.1537 'International Tables Vol C Tables 4.2.6.8 and 6.1.1.4'

loop_
_geom_angle_atom_site_label_1
_geom_angle_atom_site_label_2
_geom_angle_atom_site_label_3
_geom_angle
_geom_angle_site_symmetry_3
O14 Tb1 O4 140.67(18) .
O14 Tb1 O1 80.9(2) .
O4 Tb1 O1 89.04(18) .
O14 Tb1 O2 73.76(18) .
O4 Tb1 O2 135.58(17) .
O1 Tb1 O2 66.23(16) .
O14 Tb1 O3 144.07(18) .
O4 Tb1 O3 63.84(16) .
O1 Tb1 O3 72.71(18) .
O2 Tb1 O3 73.49(17) .
O14 Tb1 O11 74.0(2) .
O4 Tb1 O11 87.78(18) .
O1 Tb1 O11 135.35(18) .
O2 Tb1 O11 135.92(18) .
O3 Tb1 O11 141.70(18) .
O14 Tb1 O8 82.4(2) .
O4 Tb1 O8 124.54(19) .
O1 Tb1 O8 141.47(18) .
O2 Tb1 O8 75.84(18) .
O3 Tb1 O8 103.42(19) .
O11 Tb1 O8 70.80(19) .
O14 Tb1 O10 127.0(2) .
O4 Tb1 O10 75.22(19) .
O1 Tb1 O10 150.15(19) .
O2 Tb1 O10 108.0(2) .
O3 Tb1 O10 77.57(19) .
O11 Tb1 O10 70.3(2) .
O8 Tb1 O10 49.6(2) .
O14 Tb1 O13 72.55(18) .
O4 Tb1 O13 69.06(18) .
O1 Tb1 O13 87.36(17) .
O2 Tb1 O13 139.86(17) .
O3 Tb1 O13 128.57(17) .
O11 Tb1 O13 50.25(18) .
O8 Tb1 O13 119.95(19) .
O10 Tb1 O13 109.5(2) .
O14 Tb1 N7 103.8(2) .
O4 Tb1 N7 99.8(2) .
O1 Tb1 N7 157.49(17) .
O2 Tb1 N7 93.62(18) .
O3 Tb1 N7 92.58(18) .
O11 Tb1 N7 66.17(18) .
O8 Tb1 N7 24.7(2) .
O10 Tb1 N7 25.1(2) .
O13 Tb1 N7 115.11(18) .
O14 Tb1 Cu1 87.83(14) .
O4 Tb1 Cu1 105.53(12) .
O1 Tb1 Cu1 35.46(11) .
O2 Tb1 Cu1 35.20(11) .
O3 Tb1 Cu1 56.61(12) .
O11 Tb1 Cu1 161.68(14) .
O8 Tb1 Cu1 109.69(14) .
O10 Tb1 Cu1 124.76(16) .
O13 Tb1 Cu1 122.42(13) .
N7 Tb1 Cu1 122.10(13) .
O14 Tb1 Cu2 144.73(15) .
O4 Tb1 Cu2 34.23(12) .
O1 Tb1 Cu2 65.89(14) .
O2 Tb1 Cu2 101.58(12) .
O3 Tb1 Cu2 34.98(11) .
O11 Tb1 Cu2 122.00(14) .
O8 Tb1 Cu2 131.29(15) .
O10 Tb1 Cu2 88.02(14) .
O13 Tb1 Cu2 93.59(13) .
N7 Tb1 Cu2 111.39(15) .
Cu1 Tb1 Cu2 72.22(4) .
O4 Cu2 N3 171.8(3) .
O4 Cu2 O3 80.8(2) .
N3 Cu2 O3 91.5(2) .
O4 Cu2 N4 90.4(2) .
N3 Cu2 N4 96.2(3) .
O3 Cu2 N4 163.1(3) .
O4 Cu2 N5 90.6(2) .
N3 Cu2 N5 92.6(3) .
O3 Cu2 N5 91.7(2) .
N4 Cu2 N5 102.9(3) .
O4 Cu2 Tb1 42.97(15) .
N3 Cu2 Tb1 128.9(2) .
O3 Cu2 Tb1 45.26(13) .
N4 Cu2 Tb1 119.9(2) .
N5 Cu2 Tb1 110.91(17) .
O2 Cu1 O1 82.57(19) .
O2 Cu1 N1 172.7(2) .
O1 Cu1 N1 90.1(2) .
O2 Cu1 N2 90.9(2) .
O1 Cu1 N2 169.8(3) .
N1 Cu1 N2 96.3(3) .
O2 Cu1 Tb1 44.69(13) .
O1 Cu1 Tb1 43.91(14) .
N1 Cu1 Tb1 128.5(2) .
N2 Cu1 Tb1 126.7(2) .
O9 N7 O8 122.2(8) .
O9 N7 O10 121.2(8) .
O8 N7 O10 116.6(7) .
O9 N7 Tb1 171.8(6) .
O8 N7 Tb1 57.2(4) .
O10 N7 Tb1 60.1(4) .
C34 O4 Cu2 119.3(4) .
C34 O4 Tb1 137.9(4) .
Cu2 O4 Tb1 102.8(2) .
C1 O1 Cu1 118.9(4) .
C1 O1 Tb1 136.5(4) .
Cu1 O1 Tb1 100.6(2) .
N8 O11 Tb1 99.9(4) .
N7 O8 Tb1 98.0(5) .
N8 O13 Tb1 94.7(4) .
N7 O10 Tb1 94.8(5) .
C17 O2 Cu1 122.4(4) .
C17 O2 Tb1 137.2(4) .
Cu1 O2 Tb1 100.10(19) .
C18 O3 Cu2 121.5(5) .
C18 O3 Tb1 138.0(5) .
Cu2 O3 Tb1 99.76(18) .
C35 N5 C39 114.9(7) .
C35 N5 Cu2 127.0(6) .
C39 N5 Cu2 117.9(5) .
C28 N4 C27 117.1(7) .
C28 N4 Cu2 122.6(6) .
C27 N4 Cu2 120.2(6) .
O6 N6 O5 122.7(7) .
O6 N6 O7 116.5(7) .
O5 N6 O7 120.7(7) .
O4 C34 C33 120.3(7) .
O4 C34 C29 121.0(7) .
C33 C34 C29 118.7(7) .
C1 C6 C5 120.5(8) .
C1 C6 C7 124.1(7) .
C5 C6 C7 115.4(8) .
C11 N2 C10 117.5(7) .
C11 N2 Cu1 121.3(6) .
C10 N2 Cu1 121.1(6) .
O1 C1 C6 121.5(7) .
O1 C1 C2 120.1(7) .
C6 C1 C2 118.4(7) .
C20 C19 C18 121.1(8) .
N5 C39 C38 124.1(8) .
C7 N1 C8 115.8(7) .
C7 N1 Cu1 120.8(6) .
C8 N1 Cu1 122.5(6) .
C24 N3 C25 116.0(7) .
C24 N3 Cu2 120.4(6) .
C25 N3 Cu2 123.5(5) .
O12 N8 O13 123.1(7) .
O12 N8 O11 121.7(7) .
O13 N8 O11 115.1(6) .
C3 C2 C1 120.4(7) .
C37 C36 C35 122.4(9) .
C34 C33 C32 121.3(9) .
O2 C17 C16 121.7(7) .
O2 C17 C12 121.7(7) .
C16 C17 C12 116.5(7) .
C36 C37 C38 113.6(8) .
C36 C37 C37 123.9(10) 2_656
C38 C37 C37 122.5(9) 2_656
O3 C18 C19 119.9(7) .
O3 C18 C23 121.5(7) .
C19 C18 C23 118.6(7) .
C18 C23 C22 117.4(8) .
C18 C23 C24 124.0(7) .
C22 C23 C24 118.2(8) .
C39 C38 C37 121.5(8) .
C13 C12 C17 120.7(9) .
C13 C12 C11 117.6(8) .
C17 C12 C11 121.6(8) .
N5 C35 C36 123.5(9) .
C33 C32 C31 119.8(9) .
C8 C9 C10 112.9(8) .
N1 C7 C6 126.8(8) .
C15 C16 C17 121.5(8) .
C2 C3 C4 122.3(8) .
N3 C24 C23 127.3(7) .
C27 C26 C25 114.5(9) .
N3 C25 C26 116.1(8) .
C19 C20 C21 120.5(9) .
C6 C5 C4 119.4(9) .
C3 C4 C5 118.9(8) .
C30 C29 C34 118.4(8) .
C30 C29 C28 117.9(8) .
C34 C29 C28 123.7(7) .
C21 C22 C23 123.1(9) .
C16 C15 C14 120.0(9) .
C13 C14 C15 120.4(9) .
C14 C13 C12 120.8(9) .
N4 C28 C29 125.2(8) .
C22 C21 C20 119.1(9) .
C30 C31 C32 120.0(9) .
C31 C30 C29 121.7(9) .
C26 C27 N4 114.2(8) .
N2 C10 C9 111.0(7) .
C9 C8 N1 113.0(8) .
N2 C11 C12 130.0(8) .

loop_
_geom_bond_atom_site_label_1
_geom_bond_atom_site_label_2
_geom_bond_distance
_geom_bond_site_symmetry_2
Tb1 O14 2.363(6) .
Tb1 O4 2.366(5) .
Tb1 O1 2.368(5) .
Tb1 O2 2.397(4) .
Tb1 O3 2.439(5) .
Tb1 O11 2.457(5) .
Tb1 O8 2.494(6) .
Tb1 O10 2.554(6) .
Tb1 O13 2.587(6) .
Tb1 N7 2.936(7) .
Tb1 Cu1 3.3555(15) .
Tb1 Cu2 3.3842(13) .
Cu2 O4 1.952(5) .
Cu2 N3 1.964(6) .
Cu2 O3 1.969(5) .
Cu2 N4 1.976(7) .
Cu2 N5 2.371(7) .
Cu1 O2 1.965(5) .
Cu1 O1 1.980(5) .
Cu1 N1 1.981(7) .
Cu1 N2 2.000(6) .
N7 O9 1.225(9) .
N7 O8 1.240(9) .
N7 O10 1.249(9) .
O4 C34 1.341(9) .
O1 C1 1.348(9) .
O11 N8 1.289(8) .
O13 N8 1.253(9) .
O2 C17 1.321(9) .
O3 C18 1.329(8) .
O7 N6 1.257(9) .
N5 C35 1.324(12) .
N5 C39 1.327(11) .
N4 C28 1.268(11) .
N4 C27 1.480(11) .
O5 N6 1.242(9) .
N6 O6 1.208(9) .
C34 C33 1.384(12) .
C34 C29 1.416(11) .
C6 C1 1.392(11) .
C6 C5 1.406(12) .
C6 C7 1.433(12) .
O12 N8 1.211(9) .
N2 C11 1.248(12) .
N2 C10 1.473(11) .
C1 C2 1.410(11) .
C19 C20 1.364(12) .
C19 C18 1.396(11) .
C39 C38 1.374(12) .
N1 C7 1.286(11) .
N1 C8 1.490(10) .
N3 C24 1.276(11) .
N3 C25 1.477(12) .
C2 C3 1.361(11) .
C36 C37 1.361(13) .
C36 C35 1.379(13) .
C33 C32 1.385(12) .
C17 C16 1.409(11) .
C17 C12 1.424(11) .
C37 C38 1.382(11) .
C37 C37 1.451(16) 2_656
C18 C23 1.407(11) .
C23 C22 1.419(12) .
C23 C24 1.437(12) .
C12 C13 1.393(13) .
C12 C11 1.443(14) .
C32 C31 1.388(15) .
C9 C8 1.475(14) .
C9 C10 1.529(14) .
C16 C15 1.376(12) .
C3 C4 1.370(13) .
C26 C27 1.457(15) .
C26 C25 1.513(14) .
C20 C21 1.393(15) .
C5 C4 1.410(14) .
C29 C30 1.414(12) .
C29 C28 1.441(13) .
C22 C21 1.325(15) .
C15 C14 1.394(14) .
C14 C13 1.346(16) .
C31 C30 1.347(15) .
O50 C50 1.63(4) .
O60B O60A 1.31(7) .
O70A O70B 1.44(7) .
